data_7134726
loop_
_publ_author_name
'Zhang, Jinli'
'Xi, Xiao-Juan'
'Xu, Lin'
'Lang, Feifan'
'Yang, Yan'
'Pang, Jiandong'

_publ_section_title
;
 Rare-earth-pentacene-octacarboxylate frameworks for highly efficient
 urinary 1-HP fluorescence sensing.
;
_journal_issue 60
_journal_name_full 'Chemical communications (Cambridge, England)'
_journal_page_first 11195
_journal_page_last 11198
_journal_paper_doi 10.1039/d5cc02537k
_journal_volume 61
_journal_year 2025
_chemical_formula_moiety 'C108 H84 Eu2 N2 O20'
_chemical_formula_sum 'C108 H84 Eu2 N2 O20'
_chemical_formula_weight 2033.69
_chemical_melting_point 100
_space_group_crystal_system triclinic
_space_group_IT_number 2
_space_group_name_Hall '-P 1'
_space_group_name_H-M_alt 'P -1'
_atom_sites_solution_hydrogens geom
_atom_sites_solution_primary dual
_audit_creation_date 2025-02-15
_audit_creation_method
;
Olex2 1.5
(compiled 2022.04.07 svn.rca3783a0 for OlexSys, GUI svn.r6498)
;
_audit_update_record
;
2025-05-03 deposited with the CCDC.	2025-06-13 downloaded from the CCDC.
;
_cell_angle_alpha 91.069(2)
_cell_angle_beta 94.535(2)
_cell_angle_gamma 103.539(3)
_cell_formula_units_Z 1
_cell_length_a 11.8861(4)
_cell_length_b 15.3328(5)
_cell_length_c 19.6363(3)
_cell_measurement_reflns_used 15087
_cell_measurement_temperature 100.00(10)
_cell_measurement_theta_max 74.5110
_cell_measurement_theta_min 2.2650
_cell_volume 3465.77(18)
_computing_cell_refinement 'CrysAlisPro 1.171.42.101a (Rigaku OD, 2023)'
_computing_data_collection 'CrysAlisPro 1.171.42.101a (Rigaku OD, 2023)'
_computing_data_reduction 'CrysAlisPro 1.171.42.101a (Rigaku OD, 2023)'
_computing_molecular_graphics 'Olex2 1.5 (Dolomanov et al., 2009)'
_computing_publication_material 'Olex2 1.5 (Dolomanov et al., 2009)'
_computing_structure_refinement 'XL  (Sheldrick, 2008)'
_computing_structure_solution 'SHELXT 2014/5 (Sheldrick, 2014)'
_diffrn_ambient_environment N~2~
_diffrn_ambient_temperature 100.00(10)
_diffrn_detector 'Hybrid Pixel Array Detector'
_diffrn_detector_area_resol_mean 10.0000
_diffrn_detector_type HyPix
_diffrn_measured_fraction_theta_full 0.998
_diffrn_measured_fraction_theta_max 0.954
_diffrn_measurement_details
;
List of Runs (angles in degrees, time in seconds):

  # Type    Start    End  Width  t~exp~   \w     \q     \k     \f   Frames
#--------------------------------------------------------------------------
  1  \w   -119.00 -38.00   0.50    1.00    --  -47.65 -56.00   2.00  162
  2  \w    -29.00  25.00   0.50    1.00    --  -47.65  56.00 144.00  108
  3  \w     46.00 116.00   0.50    1.00    --   47.65  56.00 144.00  140
  4  \w    -24.00  60.00   0.50    1.00    --   47.65 -56.00   2.00  168
  5  \w   -173.00-113.00   0.50    9.50    -- -104.50 -56.00   2.00  120
  6  \w    -60.00 -34.00   0.50    9.50    -- -104.50  56.00 144.00   52
  7  \w    100.00 178.00   0.50    9.50    --  106.54  56.00 144.00  156
  8  \w     34.00  67.00   0.50    9.50    --  106.54 -56.00   2.00   66
  9  \w     -6.00  20.00   0.50    1.00    --  -47.65  77.00-120.00   52
 10  \w    -67.00 -32.00   0.50    1.00    --  -47.65  77.00-120.00   70
 11  \w    -23.00   6.00   0.50    1.00    --  -47.65  19.00 150.00   58
 12  \w    -15.00  22.00   0.50    1.00    --  -47.65  19.00  90.00   74
 13  \w     -3.00  27.00   0.50    1.00    --  -47.65  19.00 -60.00   60
 14  \w     28.00  86.00   0.50    1.00    --   47.65-125.00-120.00  116
 15  \w   -129.00-103.00   0.50    9.50    -- -104.50 149.00-169.13   52
 16  \w   -167.00-131.00   0.50    9.50    -- -104.50 -15.00 -30.00   72
 17  \w    -63.00 -34.00   0.50    9.50    -- -104.50  61.00-120.00   58
 18  \w   -105.00 -78.00   0.50    9.50    -- -104.50 125.00 150.00   54
 19  \w    -70.00 -35.00   0.50    9.50    -- -104.50 125.00 150.00   70
 20  \w   -144.00 -92.00   0.50    9.50    -- -104.50 -45.00-120.00  104
 21  \w    -66.00 -39.00   0.50    9.50    -- -104.50  61.00 -60.00   54
 22  \w    -71.00 -32.00   0.50    9.50    -- -104.50 149.00-169.13   78
 23  \w    -61.00 -34.00   0.50    9.50    -- -104.50  77.00-180.00   54
 24  \w    -99.00 -32.00   0.50    9.50    -- -104.50  77.00 -60.00  134
 25  \w   -119.00 -93.00   0.50    9.50    -- -104.50 136.00  13.05   52
 26  \w    -98.00 -71.00   0.50    9.50    -- -104.50  77.00-180.00   54
 27  \w   -173.00-111.00   0.50    9.50    -- -104.50 -45.00  60.00  124
 28  \w    -96.00 -40.00   0.50    9.50    -- -104.50  77.00  30.00  112
 29  \w   -126.00 -32.00   0.50    9.50    -- -104.50 145.00  36.06  188
 30  \w   -107.00 -76.00   0.50    9.50    -- -104.50 109.00 -63.22   62
 31  \w   -118.00 -93.00   0.50    9.50    -- -104.50 -15.00 -30.00   50
 32  \w     60.00 105.00   0.50    9.50    --  106.54-125.00  60.00   90
 33  \w     77.00 108.00   0.50    9.50    --  106.54-109.00-161.68   62
 34  \w    132.00 167.00   0.50    9.50    --  106.54  61.00  60.00   70
 35  \w     68.00 104.00   0.50    9.50    --  106.54 -77.00 120.00   72
 36  \w     34.00  63.00   0.50    9.50    --  106.54 -77.00 120.00   58
 37  \w     81.00 174.00   0.50    9.50    --  106.54 125.00  60.00  186
 38  \w     67.00 104.00   0.50    9.50    --  106.54 -95.00 120.00   74
 39  \w    150.00 178.00   0.50    9.50    --  106.54  45.00-150.00   56
 40  \w    107.00 143.00   0.50    9.50    --  106.54  45.00-150.00   72
 41  \w     37.00 111.00   0.50    9.50    --  106.54-125.00  90.00  148
 42  \w     59.00  98.00   0.50    9.50    --  106.54 -95.00-120.00   78
 43  \w     39.00  85.00   0.50    9.50    --  106.54 -77.00 -30.00   92
 44  \w     50.00  75.00   0.50    9.50    --  106.54 -61.00-180.00   50
 45  \w     37.00  62.00   0.50    9.50    --  106.54 -95.00 -30.00   50
 46  \w     99.00 126.00   0.50    9.50    --  106.54  61.00  60.00   54
;
_diffrn_measurement_device 'four-circle diffractometer'
_diffrn_measurement_device_type 'XtaLAB Synergy R, HyPix'
_diffrn_measurement_method '\w scans'
_diffrn_orient_matrix_type 'CrysAlisPro convention (1999,Acta A55,543-557)'
_diffrn_orient_matrix_UB_11 -0.0256880000
_diffrn_orient_matrix_UB_12 0.0918350000
_diffrn_orient_matrix_UB_13 -0.0156760000
_diffrn_orient_matrix_UB_21 -0.1025744000
_diffrn_orient_matrix_UB_22 -0.0463529000
_diffrn_orient_matrix_UB_23 -0.0511198000
_diffrn_orient_matrix_UB_31 -0.0819964000
_diffrn_orient_matrix_UB_32 -0.0106765000
_diffrn_orient_matrix_UB_33 0.0578275000
_diffrn_radiation_monochromator mirror
_diffrn_radiation_probe x-ray
_diffrn_radiation_type 'Cu K\a'
_diffrn_radiation_wavelength 1.54184
_diffrn_reflns_av_R_equivalents 0.1461
_diffrn_reflns_av_unetI/netI 0.0897
_diffrn_reflns_Laue_measured_fraction_full 0.998
_diffrn_reflns_Laue_measured_fraction_max 0.954
_diffrn_reflns_limit_h_max 14
_diffrn_reflns_limit_h_min -14
_diffrn_reflns_limit_k_max 19
_diffrn_reflns_limit_k_min -19
_diffrn_reflns_limit_l_max 24
_diffrn_reflns_limit_l_min -23
_diffrn_reflns_number 45269
_diffrn_reflns_point_group_measured_fraction_full 0.998
_diffrn_reflns_point_group_measured_fraction_max 0.954
_diffrn_reflns_theta_full 67.684
_diffrn_reflns_theta_max 77.223
_diffrn_reflns_theta_min 2.259
_diffrn_source 'Rotating-anode X-ray tube'
_diffrn_source_type 'PhotonJet R (Cu) X-ray Source'
_exptl_absorpt_coefficient_mu 6.815
_exptl_absorpt_correction_T_max 1.00000
_exptl_absorpt_correction_T_min 0.74219
_exptl_absorpt_correction_type multi-scan
_exptl_absorpt_process_details
;
CrysAlisPro 1.171.42.101a (Rigaku Oxford Diffraction, 2023)
Empirical absorption correction using spherical harmonics,
implemented in SCALE3 ABSPACK scaling algorithm.
;
_exptl_crystal_colour light-yellow
_exptl_crystal_density_diffrn 0.974
_exptl_crystal_description needle
_exptl_crystal_F_000 1032
_refine_diff_density_max 2.008
_refine_diff_density_min -2.570
_refine_diff_density_rms 0.176
_refine_ls_extinction_method none
_refine_ls_goodness_of_fit_ref 1.238
_refine_ls_hydrogen_treatment constr
_refine_ls_matrix_type full
_refine_ls_number_parameters 508
_refine_ls_number_reflns 14016
_refine_ls_number_restraints 14
_refine_ls_restrained_S_all 1.239
_refine_ls_R_factor_all 0.1387
_refine_ls_R_factor_gt 0.1121
_refine_ls_shift/su_max 0.000
_refine_ls_shift/su_mean 0.000
_refine_ls_structure_factor_coef Fsqd
_refine_ls_weighting_details 'w=1/[\s^2^(Fo^2^)+(0.2000P)^2^] where P=(Fo^2^+2Fc^2^)/3'
_refine_ls_weighting_scheme calc
_refine_ls_wR_factor_gt 0.3030
_refine_ls_wR_factor_ref 0.3299
_reflns_Friedel_coverage 0.000
_reflns_number_gt 9745
_reflns_number_total 14016
_reflns_threshold_expression 'I > 2\s(I)'
_cod_data_source_file d5cc02537k2.cif
_cod_data_source_block NKM-567-Eu
_cod_depositor_comments
;
The following automatic conversions were performed:

data item '_chemical_melting_point' value '100 K' was changed to
'100' -- the value should be numeric and without a unit designator.

Automatic conversion script
Id: cif_fix_values 8170 2020-07-09 18:12:32Z antanas 

 Adding full bibliography for 7134726--7134728.cif.
;
_cod_database_code 7134726
_shelx_shelxl_version_number 2016/6
_chemical_oxdiff_formula 'C H O N Eu'
_chemical_oxdiff_usercomment 'C H O N Eu'
_shelx_space_group_comment
;
The symmetry employed for this shelxl refinement is uniquely defined
by the following loop, which should always be used as a source of
symmetry information in preference to the above space-group names.
They are only intended as comments.
;
_olex2_refinement_description
;
1. Restrained distances
 C46-O9
 1.44 with sigma of 0.02
 C46-C47
 1.5 with sigma of 0.02
 C47-C48
 1.5 with sigma of 0.02
 C48-C49
 1.5 with sigma of 0.02
 C44-C46
 2.4 with sigma of 0.02
 O9-C47
 2.4 with sigma of 0.02
 C46-C48
 2.5 with sigma of 0.02
 C47-C49
 2.5 with sigma of 0.02
 C53-N1
 1.45 with sigma of 0.02
 N1-C51
 1.45 with sigma of 0.02
 C53-C54
 1.5 with sigma of 0.02
 C51-C52
 1.5 with sigma of 0.02
 C54-N1
 2.53 with sigma of 0.02
 N1-C52
 2.53 with sigma of 0.02
2. Uiso/Uaniso restraints and constraints
Uanis(C49) = Uanis(C48) = Uanis(C47) = Uanis(C46) = Uanis(O9) = Uanis(C44) =
Uanis(C45) = Uanis(C43)
Uanis(C52) = Uanis(C51) = Uanis(N1) = Uanis(C50) = Uanis(C53) = Uanis(C54) =
Uanis(O10)
Uanis(O6) = Uanis(C39) = Uanis(O5)
3.a Ternary CH refined with riding coordinates:
 C42(H42), C21(H21)
3.b Secondary CH2 refined with riding coordinates:
 C46(H46A,H46B), C51(H51A,H51B), C53(H53A,H53B), C48(H48A,H48B), C47(H47A,H47B)
3.c Aromatic/amide H refined with riding coordinates:
 C20(H20), C17(H17), C24(H24), C4(H4), C7(H7), C27(H27), C3(H3), C6(H6),
 C33(H33), C34(H34), C11(H11), C30(H30), C12(H12), C15(H15), C29(H29), C36(H36),
  C41(H41), C14(H14), C37(H37), C40(H40), C50(H50)
3.d Idealised Me refined as rotating group:
 C52(H52A,H52B,H52C), C49(H49A,H49B,H49C), C54(H54A,H54B,H54C)
;
_smtbx_masks_void_probe_radius 1.2
_smtbx_masks_void_truncation_radius 1.2
_olex2_submission_special_instructions 'No special instructions were received'
_oxdiff_exptl_absorpt_empirical_details
;
Empirical correction (ABSPACK) includes:
- Absorption correction using spherical harmonics
- Frame scaling
;
_oxdiff_exptl_absorpt_empirical_full_max 2.247
_oxdiff_exptl_absorpt_empirical_full_min 0.485

loop_
_space_group_symop_operation_xyz
'x, y, z'
'-x, -y, -z'

loop_
_atom_site_label
_atom_site_type_symbol
_atom_site_fract_x
_atom_site_fract_y
_atom_site_fract_z
_atom_site_U_iso_or_equiv
_atom_site_adp_type
_atom_site_occupancy
_atom_site_site_symmetry_order
_atom_site_calc_flag
_atom_site_refinement_flags_posn
_atom_site_refinement_flags_adp
_atom_site_refinement_flags_occupancy
_atom_site_disorder_assembly
_atom_site_disorder_group
Eu1 Eu -0.04985(4) 0.11425(3) 0.01998(2) 0.0535(2) Uani 1 1 d . . . . .
O9 O 0.7438(7) 0.5383(6) 0.5122(4) 0.0834(10) Uani 1 1 d D . . . .
O1 O 0.0884(6) 0.0388(5) 0.0676(3) 0.0668(16) Uani 1 1 d . . . . .
O4 O 0.0768(6) 0.1307(5) 0.9292(3) 0.0716(17) Uani 1 1 d . . . . .
O3 O 0.1630(7) 0.0155(5) 0.9325(4) 0.0738(18) Uani 1 1 d . . . . .
O2 O 0.1998(7) -0.0575(5) 0.0723(4) 0.0775(19) Uani 1 1 d . . . . .
O6 O 0.9117(11) 0.2431(8) 0.9614(5) 0.116(2) Uani 1 1 d . . . . .
C45 C 0.5651(11) 0.5890(9) 0.4966(6) 0.0834(10) Uani 1 1 d . . . . .
O10 O 0.1119(11) 0.2413(8) 0.0554(7) 0.136(2) Uani 1 1 d . . . . .
C44 C 0.6224(10) 0.5190(9) 0.5067(6) 0.0834(10) Uani 1 1 d D . . . .
C18 C 0.5528(8) 0.2866(6) 0.4582(4) 0.0548(18) Uani 1 1 d . . . . .
C43 C 0.5578(11) 0.4313(9) 0.5102(6) 0.0834(10) Uani 1 1 d . . . . .
O7 O 0.9329(9) 0.1519(8) 0.1449(5) 0.115(3) Uani 1 1 d . . . . .
C20 C 0.3705(8) 0.2188(6) 0.3939(4) 0.0573(19) Uani 1 1 d . . . . .
H20 H 0.287999 0.204188 0.389447 0.069 Uiso 1 1 calc R U . . .
C17 C 0.6126(8) 0.2585(6) 0.4082(4) 0.059(2) Uani 1 1 d . . . . .
H17 H 0.695015 0.271395 0.413450 0.071 Uiso 1 1 calc R U . . .
C19 C 0.4309(8) 0.2683(6) 0.4511(4) 0.0544(18) Uani 1 1 d . . . . .
C23 C 0.5500(8) 0.3056(6) 0.5822(4) 0.0553(18) Uani 1 1 d . . . . .
C42 C 0.6071(8) 0.3480(5) 0.5195(4) 0.0537(18) Uani 1 1 d . . . . .
H42 H 0.693844 0.361505 0.524624 0.064 Uiso 1 1 calc R U . . .
O8 O 0.7888(14) 0.1593(10) 0.0698(6) 0.146(5) Uani 1 1 d . . . . .
C21 C 0.3800(8) 0.3127(6) 0.5069(4) 0.0542(18) Uani 1 1 d . . . . .
H21 H 0.293177 0.298750 0.501843 0.065 Uiso 1 1 calc R U . . .
C9 C 0.5526(9) 0.2110(6) 0.3498(4) 0.061(2) Uani 1 1 d . . . . .
C8 C 0.4316(9) 0.1905(6) 0.3427(4) 0.060(2) Uani 1 1 d . . . . .
C26 C 0.4237(9) 0.2363(6) 0.6908(4) 0.063(2) Uani 1 1 d . . . . .
C31 C 0.2211(9) 0.1296(6) 0.8530(4) 0.064(2) Uani 1 1 d . . . . .
C10 C 0.6234(9) 0.1972(6) 0.2927(5) 0.066(2) Uani 1 1 d . . . . .
C2 C 0.2382(9) 0.0566(7) 0.1607(4) 0.065(2) Uani 1 1 d . . . . .
C24 C 0.6102(10) 0.2930(6) 0.6429(4) 0.061(2) Uani 1 1 d . . . . .
H24 H 0.692721 0.307208 0.647523 0.074 Uiso 1 1 calc R U . . .
C28 C 0.3535(10) 0.1985(6) 0.7474(4) 0.068(2) Uani 1 1 d . . . . .
C22 C 0.4289(8) 0.2863(6) 0.5750(4) 0.0558(19) Uani 1 1 d . . . . .
C4 C 0.3858(9) 0.0649(6) 0.2530(5) 0.066(2) Uani 1 1 d . . . . .
H4 H 0.445199 0.040968 0.275230 0.079 Uiso 1 1 calc R U . . .
C7 C 0.2106(9) 0.1310(7) 0.1891(5) 0.069(2) Uani 1 1 d . . . . .
H7 H 0.148498 0.152757 0.167759 0.083 Uiso 1 1 calc R U . . .
C27 C 0.3660(9) 0.2513(6) 0.6279(4) 0.060(2) Uani 1 1 d . . . . .
H27 H 0.283564 0.237141 0.622343 0.071 Uiso 1 1 calc R U . . .
C5 C 0.3609(8) 0.1424(6) 0.2798(4) 0.059(2) Uani 1 1 d . . . . .
C3 C 0.3230(10) 0.0222(6) 0.1932(5) 0.069(2) Uani 1 1 d . . . . .
H3 H 0.339613 -0.030950 0.175202 0.082 Uiso 1 1 calc R U . . .
C25 C 0.5451(10) 0.2578(6) 0.6986(5) 0.067(2) Uani 1 1 d . . . . .
C6 C 0.2714(10) 0.1750(7) 0.2481(4) 0.068(2) Uani 1 1 d . . . . .
H6 H 0.251867 0.226728 0.266487 0.082 Uiso 1 1 calc R U . . .
C32 C 0.1480(10) 0.0891(7) 0.9092(4) 0.065(2) Uani 1 1 d . . . . .
C33 C 0.2979(10) 0.0844(6) 0.8298(5) 0.067(2) Uani 1 1 d . . . . .
H33 H 0.305812 0.029663 0.849251 0.080 Uiso 1 1 calc R U . . .
C1 C 0.1705(9) 0.0104(6) 0.0962(4) 0.066(2) Uani 1 1 d . . . . .
C34 C 0.3646(10) 0.1202(7) 0.7770(5) 0.068(2) Uani 1 1 d . . . . .
H34 H 0.418980 0.089567 0.761123 0.082 Uiso 1 1 calc R U . . .
C11 C 0.7185(11) 0.1585(8) 0.3071(6) 0.081(3) Uani 1 1 d . . . . .
H11 H 0.736106 0.140431 0.351898 0.098 Uiso 1 1 calc R U . . .
C30 C 0.2068(11) 0.2075(7) 0.8259(6) 0.081(3) Uani 1 1 d . . . . .
H30 H 0.153144 0.237859 0.842895 0.097 Uiso 1 1 calc R U . . .
C12 C 0.7872(11) 0.1471(8) 0.2539(6) 0.083(3) Uani 1 1 d . . . . .
H12 H 0.850123 0.119162 0.262168 0.099 Uiso 1 1 calc R U . . .
C16 C 0.8343(15) 0.1638(9) 0.1323(8) 0.096(4) Uani 1 1 d . . . . .
C15 C 0.6067(12) 0.2269(8) 0.2284(5) 0.082(3) Uani 1 1 d . . . . .
H15 H 0.546440 0.257272 0.219038 0.098 Uiso 1 1 calc R U . . .
C35 C 0.6160(11) 0.2599(7) 0.7672(5) 0.076(3) Uani 1 1 d . . . . .
C38 C 0.7525(13) 0.2737(8) 0.8900(6) 0.088(3) Uani 1 1 d . . . . .
C13 C 0.7629(13) 0.1765(8) 0.1900(6) 0.088(3) Uani 1 1 d . . . . .
C29 C 0.2737(11) 0.2426(7) 0.7715(5) 0.078(3) Uani 1 1 d . . . . .
H29 H 0.263901 0.296548 0.751407 0.093 Uiso 1 1 calc R U . . .
C36 C 0.7106(11) 0.2206(7) 0.7742(6) 0.079(3) Uani 1 1 d . . . . .
H36 H 0.730674 0.189391 0.736489 0.095 Uiso 1 1 calc R U . . .
C41 C 0.5878(11) 0.3047(8) 0.8233(5) 0.078(3) Uani 1 1 d . . . . .
H41 H 0.522827 0.331060 0.819602 0.094 Uiso 1 1 calc R U . . .
C14 C 0.6741(14) 0.2145(9) 0.1762(6) 0.095(4) Uani 1 1 d . . . . .
H14 H 0.657313 0.232742 0.131345 0.114 Uiso 1 1 calc R U . . .
C37 C 0.7739(12) 0.2276(8) 0.8357(6) 0.085(3) Uani 1 1 d . . . . .
H37 H 0.836139 0.198371 0.840434 0.101 Uiso 1 1 calc R U . . .
C40 C 0.6563(14) 0.3106(9) 0.8853(6) 0.097(4) Uani 1 1 d . . . . .
H40 H 0.636978 0.339992 0.924192 0.116 Uiso 1 1 calc R U . . .
C39 C 0.8304(18) 0.2825(12) 0.9570(8) 0.116(2) Uani 1 1 d . . . . .
N1 N 0.2677(13) 0.3454(9) 0.0252(8) 0.136(2) Uani 1 1 d D . . . .
C46 C 0.7952(8) 0.5593(9) 0.5811(5) 0.0834(10) Uani 1 1 d D . . . .
H46A H 0.775944 0.505894 0.609334 0.100 Uiso 1 1 calc R U . . .
H46B H 0.765940 0.608111 0.601841 0.100 Uiso 1 1 calc R U . . .
O5 O 0.8120(11) 0.3407(8) 1.0031(5) 0.116(2) Uani 1 1 d . . . . .
C50 C 0.1604(18) 0.2969(13) 0.0177(11) 0.136(2) Uani 1 1 d . . . . .
H50 H 0.115163 0.306501 -0.022328 0.163 Uiso 1 1 calc R U . . .
C51 C 0.3147(15) 0.4089(12) -0.0263(10) 0.136(2) Uani 1 1 d D . . . .
H51A H 0.324034 0.374037 -0.067552 0.163 Uiso 1 1 calc R U . . .
H51B H 0.393021 0.443156 -0.008297 0.163 Uiso 1 1 calc R U . . .
C53 C 0.3410(16) 0.3255(11) 0.0842(9) 0.136(2) Uani 1 1 d D . . . .
H53A H 0.295077 0.313629 0.124361 0.163 Uiso 1 1 calc R U . . .
H53B H 0.407035 0.377774 0.095942 0.163 Uiso 1 1 calc R U . . .
C52 C 0.2434(16) 0.4752(11) -0.0477(10) 0.136(2) Uani 1 1 d D . . . .
H52A H 0.214166 0.463332 -0.095887 0.204 Uiso 1 1 calc R U . . .
H52B H 0.292048 0.536427 -0.041651 0.204 Uiso 1 1 calc R U . . .
H52C H 0.177735 0.468829 -0.019475 0.204 Uiso 1 1 calc R U . . .
C48 C 0.9586(9) 0.6663(8) 0.5336(6) 0.0834(10) Uani 1 1 d D . . . .
H48A H 0.940618 0.719974 0.554828 0.100 Uiso 1 1 calc R U . . .
H48B H 0.914441 0.654281 0.488147 0.100 Uiso 1 1 calc R U . . .
C49 C 1.0864(9) 0.6849(9) 0.5249(6) 0.0834(10) Uani 1 1 d D . . . .
H49A H 1.098482 0.688071 0.476101 0.125 Uiso 1 1 calc R U . . .
H49B H 1.118279 0.636591 0.544542 0.125 Uiso 1 1 calc R U . . .
H49C H 1.125815 0.742179 0.548304 0.125 Uiso 1 1 calc R U . . .
C47 C 0.9216(8) 0.5879(8) 0.5771(5) 0.0834(10) Uani 1 1 d D . . . .
H47A H 0.949289 0.536734 0.558868 0.100 Uiso 1 1 calc R U . . .
H47B H 0.959599 0.603211 0.623919 0.100 Uiso 1 1 calc R U . . .
C54 C 0.3870(15) 0.2425(11) 0.0660(10) 0.136(2) Uani 1 1 d D . . . .
H54A H 0.404618 0.244044 0.018079 0.204 Uiso 1 1 calc R U . . .
H54B H 0.327833 0.187797 0.072988 0.204 Uiso 1 1 calc R U . . .
H54C H 0.457707 0.243028 0.095459 0.204 Uiso 1 1 calc R U . . .

loop_
_atom_site_aniso_label
_atom_site_aniso_U_11
_atom_site_aniso_U_22
_atom_site_aniso_U_33
_atom_site_aniso_U_23
_atom_site_aniso_U_13
_atom_site_aniso_U_12
Eu1 0.0631(3) 0.0618(3) 0.0340(3) -0.00356(18) 0.00776(18) 0.0107(2)
O9 0.079(2) 0.102(3) 0.067(2) -0.0090(19) 0.0056(17) 0.020(2)
O1 0.070(4) 0.079(4) 0.045(3) 0.009(3) -0.006(3) 0.008(3)
O4 0.076(4) 0.074(4) 0.064(4) 0.009(3) 0.013(3) 0.013(3)
O3 0.089(5) 0.069(4) 0.062(4) 0.019(3) 0.016(3) 0.012(3)
O2 0.088(5) 0.074(4) 0.065(4) -0.015(3) -0.019(3) 0.018(4)
O6 0.150(6) 0.119(5) 0.087(4) 0.001(3) -0.015(4) 0.055(4)
C45 0.079(2) 0.102(3) 0.067(2) -0.0090(19) 0.0056(17) 0.020(2)
O10 0.132(5) 0.118(4) 0.137(5) 0.017(4) -0.004(4) -0.009(4)
C44 0.079(2) 0.102(3) 0.067(2) -0.0090(19) 0.0056(17) 0.020(2)
C18 0.069(5) 0.060(4) 0.039(4) 0.005(3) 0.002(3) 0.024(4)
C43 0.079(2) 0.102(3) 0.067(2) -0.0090(19) 0.0056(17) 0.020(2)
O7 0.080(6) 0.147(9) 0.108(7) -0.056(6) 0.018(5) 0.008(6)
C20 0.065(5) 0.064(5) 0.041(4) -0.006(3) 0.005(3) 0.011(4)
C17 0.067(5) 0.069(5) 0.047(4) -0.007(4) 0.000(4) 0.027(4)
C19 0.063(5) 0.058(4) 0.044(4) -0.002(3) 0.011(3) 0.017(4)
C23 0.071(5) 0.061(4) 0.035(3) 0.001(3) 0.008(3) 0.016(4)
C42 0.070(5) 0.056(4) 0.039(4) -0.002(3) 0.008(3) 0.020(4)
O8 0.214(14) 0.184(12) 0.090(7) 0.045(7) 0.078(8) 0.123(11)
C21 0.058(5) 0.064(4) 0.041(4) -0.001(3) 0.007(3) 0.015(4)
C9 0.075(6) 0.066(5) 0.045(4) -0.005(4) 0.003(4) 0.020(4)
C8 0.079(6) 0.060(4) 0.042(4) -0.003(3) 0.000(4) 0.018(4)
C26 0.076(6) 0.068(5) 0.043(4) 0.005(4) 0.014(4) 0.012(4)
C31 0.079(6) 0.069(5) 0.045(4) 0.008(4) 0.013(4) 0.014(4)
C10 0.084(6) 0.063(5) 0.057(5) -0.015(4) 0.008(4) 0.027(5)
C2 0.080(6) 0.069(5) 0.044(4) 0.001(4) -0.001(4) 0.012(5)
C24 0.094(7) 0.059(4) 0.037(4) 0.001(3) 0.011(4) 0.030(4)
C28 0.097(7) 0.063(5) 0.045(4) 0.008(4) 0.015(4) 0.017(5)
C22 0.071(5) 0.056(4) 0.039(4) -0.001(3) 0.006(3) 0.014(4)
C4 0.084(6) 0.064(5) 0.052(5) -0.009(4) -0.010(4) 0.025(4)
C7 0.077(6) 0.087(6) 0.050(5) 0.006(4) -0.004(4) 0.035(5)
C27 0.079(6) 0.057(4) 0.045(4) 0.001(3) 0.013(4) 0.019(4)
C5 0.075(6) 0.066(5) 0.040(4) -0.001(3) -0.002(4) 0.028(4)
C3 0.093(7) 0.063(5) 0.051(5) -0.002(4) -0.007(4) 0.024(5)
C25 0.101(8) 0.059(5) 0.047(4) 0.014(4) 0.015(4) 0.025(5)
C6 0.100(7) 0.068(5) 0.041(4) -0.001(4) 0.000(4) 0.030(5)
C32 0.086(7) 0.071(5) 0.041(4) 0.006(4) 0.011(4) 0.024(5)
C33 0.091(7) 0.056(4) 0.054(5) 0.007(4) 0.012(5) 0.015(4)
C1 0.081(6) 0.066(5) 0.045(4) 0.002(4) -0.003(4) 0.011(5)
C34 0.086(7) 0.069(5) 0.053(5) 0.010(4) 0.022(4) 0.020(5)
C11 0.092(8) 0.095(7) 0.064(6) -0.019(5) 0.007(5) 0.036(6)
C30 0.100(8) 0.071(6) 0.072(6) 0.001(5) 0.028(6) 0.014(5)
C12 0.082(7) 0.092(7) 0.082(7) -0.004(6) 0.008(6) 0.039(6)
C16 0.118(11) 0.088(8) 0.092(9) -0.008(7) 0.036(8) 0.038(7)
C15 0.118(9) 0.088(7) 0.050(5) 0.009(5) 0.023(5) 0.038(6)
C35 0.105(8) 0.064(5) 0.058(5) 0.010(4) 0.000(5) 0.019(5)
C38 0.123(10) 0.078(6) 0.068(6) 0.008(5) -0.012(6) 0.041(7)
C13 0.112(9) 0.085(7) 0.071(7) -0.012(6) 0.026(6) 0.027(7)
C29 0.118(9) 0.069(5) 0.051(5) 0.019(4) 0.032(5) 0.023(6)
C36 0.097(8) 0.070(6) 0.067(6) 0.005(5) -0.005(5) 0.019(5)
C41 0.093(7) 0.087(7) 0.063(6) -0.001(5) -0.006(5) 0.043(6)
C14 0.139(12) 0.092(8) 0.068(7) 0.003(6) 0.020(7) 0.052(8)
C37 0.112(9) 0.069(6) 0.073(7) 0.004(5) -0.001(6) 0.026(6)
C40 0.144(12) 0.104(9) 0.050(5) 0.003(5) -0.003(6) 0.046(8)
C39 0.150(6) 0.119(5) 0.087(4) 0.001(3) -0.015(4) 0.055(4)
N1 0.132(5) 0.118(4) 0.137(5) 0.017(4) -0.004(4) -0.009(4)
C46 0.079(2) 0.102(3) 0.067(2) -0.0090(19) 0.0056(17) 0.020(2)
O5 0.150(6) 0.119(5) 0.087(4) 0.001(3) -0.015(4) 0.055(4)
C50 0.132(5) 0.118(4) 0.137(5) 0.017(4) -0.004(4) -0.009(4)
C51 0.132(5) 0.118(4) 0.137(5) 0.017(4) -0.004(4) -0.009(4)
C53 0.132(5) 0.118(4) 0.137(5) 0.017(4) -0.004(4) -0.009(4)
C52 0.132(5) 0.118(4) 0.137(5) 0.017(4) -0.004(4) -0.009(4)
C48 0.079(2) 0.102(3) 0.067(2) -0.0090(19) 0.0056(17) 0.020(2)
C49 0.079(2) 0.102(3) 0.067(2) -0.0090(19) 0.0056(17) 0.020(2)
C47 0.079(2) 0.102(3) 0.067(2) -0.0090(19) 0.0056(17) 0.020(2)
C54 0.132(5) 0.118(4) 0.137(5) 0.017(4) -0.004(4) -0.009(4)

loop_
_atom_type_symbol
_atom_type_description
_atom_type_scat_dispersion_real
_atom_type_scat_dispersion_imag
_atom_type_scat_source
C C 0.0181 0.0091 'International Tables Vol C Tables 4.2.6.8 and 6.1.1.4'
H H 0.0000 0.0000 'International Tables Vol C Tables 4.2.6.8 and 6.1.1.4'
Eu Eu -8.9294 11.1857 'International Tables Vol C Tables 4.2.6.8 and 6.1.1.4'
N N 0.0311 0.0180 'International Tables Vol C Tables 4.2.6.8 and 6.1.1.4'
O O 0.0492 0.0322 'International Tables Vol C Tables 4.2.6.8 and 6.1.1.4'

loop_
_geom_angle_atom_site_label_1
_geom_angle_atom_site_label_2
_geom_angle_atom_site_label_3
_geom_angle
_geom_angle_site_symmetry_1
_geom_angle_site_symmetry_3
_geom_angle_publ_flag
O1 Eu1 Eu1 42.92(16) . 2 ?
O1 Eu1 Eu1 34.97(13) 2 2 ?
O1 Eu1 O1 77.9(2) . 2 ?
O1 Eu1 O4 80.9(2) . 1_554 ?
O1 Eu1 O3 75.6(2) . 2_556 ?
O1 Eu1 O2 126.4(2) . 2 ?
O1 Eu1 O6 148.3(4) . 1_454 ?
O1 Eu1 O10 79.2(4) . . ?
O1 Eu1 O7 82.8(3) . 1_455 ?
O1 Eu1 O8 130.9(3) . 1_455 ?
O1 Eu1 C1 24.8(2) 2 2 ?
O1 Eu1 C1 102.6(3) . 2 ?
O1 Eu1 C16 134.0(3) 2 1_455 ?
O1 Eu1 C16 106.2(4) . 1_455 ?
O4 Eu1 Eu1 68.13(17) 1_554 2 ?
O4 Eu1 O1 66.4(2) 1_554 2 ?
O4 Eu1 O2 83.3(3) 1_554 2 ?
O4 Eu1 O6 76.7(3) 1_554 1_454 ?
O4 Eu1 O10 74.2(4) 1_554 . ?
O4 Eu1 O7 145.5(3) 1_554 1_455 ?
O4 Eu1 O8 147.3(3) 1_554 1_455 ?
O4 Eu1 C1 72.2(3) 1_554 2 ?
O4 Eu1 C16 159.0(4) 1_554 1_455 ?
O3 Eu1 Eu1 65.66(19) 2_556 2 ?
O3 Eu1 O1 67.5(2) 2_556 2 ?
O3 Eu1 O4 131.4(3) 2_556 1_554 ?
O3 Eu1 O2 77.8(3) 2_556 2 ?
O3 Eu1 O6 136.1(4) 2_556 1_454 ?
O3 Eu1 O10 139.0(4) 2_556 . ?
O3 Eu1 O7 72.1(3) 2_556 1_455 ?
O3 Eu1 O8 72.9(4) 2_556 1_455 ?
O3 Eu1 C1 72.4(3) 2_556 2 ?
O3 Eu1 C16 69.4(3) 2_556 1_455 ?
O2 Eu1 Eu1 83.76(18) 2 2 ?
O2 Eu1 O1 49.0(2) 2 2 ?
O2 Eu1 O10 142.7(4) 2 . ?
O2 Eu1 O7 130.3(3) 2 1_455 ?
O2 Eu1 O8 81.8(4) 2 1_455 ?
O2 Eu1 C1 24.3(3) 2 2 ?
O2 Eu1 C16 106.6(4) 2 1_455 ?
O6 Eu1 Eu1 139.7(3) 1_454 2 ?
O6 Eu1 O1 112.3(3) 1_454 2 ?
O6 Eu1 O2 72.9(3) 1_454 2 ?
O6 Eu1 O10 73.3(4) 1_454 . ?
O6 Eu1 O7 103.5(4) 1_454 1_455 ?
O6 Eu1 O8 71.1(4) 1_454 1_455 ?
O6 Eu1 C1 91.6(3) 1_454 2 ?
O6 Eu1 C16 88.3(4) 1_454 1_455 ?
O10 Eu1 Eu1 113.5(4) . 2 ?
O10 Eu1 O1 136.8(4) . 2 ?
O10 Eu1 O7 73.0(4) . 1_455 ?
O10 Eu1 O8 101.5(5) . 1_455 ?
O10 Eu1 C1 145.5(4) . 2 ?
O10 Eu1 C16 87.5(5) . 1_455 ?
O7 Eu1 Eu1 116.6(3) 1_455 2 ?
O7 Eu1 O1 138.4(3) 1_455 2 ?
O7 Eu1 C1 141.4(3) 1_455 2 ?
O7 Eu1 C16 25.4(4) 1_455 1_455 ?
O8 Eu1 Eu1 138.1(3) 1_455 2 ?
O8 Eu1 O1 121.2(4) 1_455 2 ?
O8 Eu1 O7 52.1(4) 1_455 1_455 ?
O8 Eu1 C1 102.6(5) 1_455 2 ?
O8 Eu1 C16 26.7(5) 1_455 1_455 ?
C1 Eu1 Eu1 59.7(2) 2 2 ?
C16 Eu1 Eu1 130.3(3) 1_455 2 ?
C16 Eu1 C1 123.6(4) 1_455 2 ?
C44 O9 C46 113.6(8) . . ?
Eu1 O1 Eu1 102.1(2) . 2 ?
C1 O1 Eu1 85.7(6) . 2 ?
C1 O1 Eu1 171.3(6) . . ?
C32 O4 Eu1 135.1(6) . 1_556 ?
C32 O3 Eu1 137.7(7) . 2_556 ?
C1 O2 Eu1 103.4(6) . 2 ?
C39 O6 Eu1 135.8(12) . 1_656 ?
C44 C45 C43 119.4(12) . 2_666 ?
C44 C45 C21 127.2(11) . 2_666 ?
C43 C45 C21 113.5(11) 2_666 2_666 ?
C50 O10 Eu1 125.1(13) . . ?
O9 C44 C45 119.7(11) . . ?
C43 C44 O9 120.6(12) . . ?
C43 C44 C45 119.7(11) . . ?
C17 C18 C19 120.5(8) . . ?
C17 C18 C42 125.5(8) . . ?
C19 C18 C42 113.6(7) . . ?
C45 C43 C42 113.1(11) 2_666 . ?
C44 C43 C45 120.9(12) . 2_666 ?
C44 C43 C42 126.0(11) . . ?
C16 O7 Eu1 92.3(9) . 1_655 ?
C19 C20 H20 120.0 . . ?
C19 C20 C8 120.0(8) . . ?
C8 C20 H20 120.0 . . ?
C18 C17 H17 119.9 . . ?
C18 C17 C9 120.3(9) . . ?
C9 C17 H17 119.9 . . ?
C18 C19 C21 113.5(7) . . ?
C20 C19 C18 119.4(8) . . ?
C20 C19 C21 126.9(8) . . ?
C24 C23 C42 124.4(9) . . ?
C24 C23 C22 121.5(8) . . ?
C22 C23 C42 113.9(7) . . ?
C18 C42 C43 104.4(7) . . ?
C18 C42 C23 106.9(7) . . ?
C18 C42 H42 113.8 . . ?
C43 C42 C23 103.0(7) . . ?
C43 C42 H42 113.8 . . ?
C23 C42 H42 113.8 . . ?
C16 O8 Eu1 95.1(9) . 1_655 ?
C45 C21 C19 104.7(7) 2_666 . ?
C45 C21 H21 113.1 2_666 . ?
C45 C21 C22 104.4(8) 2_666 . ?
C19 C21 H21 113.1 . . ?
C22 C21 C19 107.6(7) . . ?
C22 C21 H21 113.1 . . ?
C17 C9 C10 116.8(9) . . ?
C8 C9 C17 119.9(8) . . ?
C8 C9 C10 122.5(8) . . ?
C20 C8 C5 117.2(8) . . ?
C9 C8 C20 119.8(8) . . ?
C9 C8 C5 122.9(8) . . ?
C27 C26 C28 119.0(9) . . ?
C25 C26 C28 121.5(8) . . ?
C25 C26 C27 119.5(8) . . ?
C33 C31 C32 118.2(8) . . ?
C30 C31 C32 119.7(9) . . ?
C30 C31 C33 122.1(9) . . ?
C11 C10 C9 118.4(9) . . ?
C15 C10 C9 123.4(9) . . ?
C15 C10 C11 117.9(10) . . ?
C7 C2 C1 120.3(9) . . ?
C3 C2 C7 119.4(8) . . ?
C3 C2 C1 120.2(9) . . ?
C23 C24 H24 120.9 . . ?
C23 C24 C25 118.2(10) . . ?
C25 C24 H24 120.9 . . ?
C34 C28 C26 121.7(9) . . ?
C34 C28 C29 118.3(9) . . ?
C29 C28 C26 120.0(8) . . ?
C23 C22 C21 113.3(7) . . ?
C27 C22 C23 120.4(8) . . ?
C27 C22 C21 126.2(9) . . ?
C5 C4 H4 120.0 . . ?
C5 C4 C3 120.0(9) . . ?
C3 C4 H4 120.0 . . ?
C2 C7 H7 119.2 . . ?
C6 C7 C2 121.6(9) . . ?
C6 C7 H7 119.2 . . ?
C26 C27 H27 119.9 . . ?
C22 C27 C26 120.1(9) . . ?
C22 C27 H27 119.9 . . ?
C4 C5 C8 120.0(8) . . ?
C6 C5 C8 120.6(8) . . ?
C6 C5 C4 119.5(8) . . ?
C2 C3 C4 120.3(9) . . ?
C2 C3 H3 119.9 . . ?
C4 C3 H3 119.9 . . ?
C26 C25 C24 120.2(8) . . ?
C26 C25 C35 123.7(9) . . ?
C24 C25 C35 115.5(10) . . ?
C7 C6 C5 119.2(9) . . ?
C7 C6 H6 120.4 . . ?
C5 C6 H6 120.4 . . ?
O4 C32 O3 125.0(9) . . ?
O4 C32 C31 117.3(8) . . ?
O3 C32 C31 117.7(9) . . ?
C31 C33 H33 120.6 . . ?
C31 C33 C34 118.9(9) . . ?
C34 C33 H33 120.6 . . ?
O1 C1 Eu1 69.5(5) . 2 ?
O1 C1 O2 121.4(8) . . ?
O1 C1 C2 120.9(9) . . ?
O2 C1 Eu1 52.3(5) . 2 ?
O2 C1 C2 117.6(9) . . ?
C2 C1 Eu1 168.3(7) . 2 ?
C28 C34 C33 121.6(10) . . ?
C28 C34 H34 119.2 . . ?
C33 C34 H34 119.2 . . ?
C10 C11 H11 120.6 . . ?
C10 C11 C12 118.8(11) . . ?
C12 C11 H11 120.6 . . ?
C31 C30 H30 120.7 . . ?
C31 C30 C29 118.7(11) . . ?
C29 C30 H30 120.7 . . ?
C11 C12 H12 120.1 . . ?
C13 C12 C11 119.7(11) . . ?
C13 C12 H12 120.1 . . ?
O7 C16 Eu1 62.3(7) . 1_655 ?
O7 C16 O8 120.4(12) . . ?
O7 C16 C13 119.9(14) . . ?
O8 C16 Eu1 58.2(7) . 1_655 ?
O8 C16 C13 119.6(14) . . ?
C13 C16 Eu1 171.8(10) . 1_655 ?
C10 C15 H15 118.7 . . ?
C10 C15 C14 122.7(12) . . ?
C14 C15 H15 118.7 . . ?
C36 C35 C25 121.4(10) . . ?
C36 C35 C41 119.4(10) . . ?
C41 C35 C25 119.2(10) . . ?
C37 C38 C40 118.9(11) . . ?
C37 C38 C39 120.5(13) . . ?
C40 C38 C39 120.6(12) . . ?
C12 C13 C16 120.5(12) . . ?
C14 C13 C12 121.8(11) . . ?
C14 C13 C16 117.7(12) . . ?
C28 C29 C30 120.4(9) . . ?
C28 C29 H29 119.8 . . ?
C30 C29 H29 119.8 . . ?
C35 C36 H36 120.4 . . ?
C37 C36 C35 119.1(11) . . ?
C37 C36 H36 120.4 . . ?
C35 C41 H41 120.4 . . ?
C40 C41 C35 119.2(11) . . ?
C40 C41 H41 120.4 . . ?
C15 C14 H14 120.5 . . ?
C13 C14 C15 118.9(12) . . ?
C13 C14 H14 120.5 . . ?
C38 C37 C36 123.1(13) . . ?
C38 C37 H37 118.4 . . ?
C36 C37 H37 118.4 . . ?
C38 C40 C41 120.1(12) . . ?
C38 C40 H40 119.9 . . ?
C41 C40 H40 119.9 . . ?
O6 C39 C38 119.3(14) . . ?
O6 C39 O5 125.4(15) . . ?
O5 C39 C38 114.9(14) . . ?
C50 N1 C51 121.5(15) . . ?
C50 N1 C53 116.1(14) . . ?
C51 N1 C53 122.1(14) . . ?
O9 C46 H46A 110.4 . . ?
O9 C46 H46B 110.4 . . ?
O9 C46 C47 106.8(8) . . ?
H46A C46 H46B 108.6 . . ?
C47 C46 H46A 110.4 . . ?
C47 C46 H46B 110.4 . . ?
O10 C50 N1 128.0(19) . . ?
O10 C50 H50 116.0 . . ?
N1 C50 H50 116.0 . . ?
N1 C51 H51A 108.2 . . ?
N1 C51 H51B 108.2 . . ?
N1 C51 C52 116.2(14) . . ?
H51A C51 H51B 107.4 . . ?
C52 C51 H51A 108.2 . . ?
C52 C51 H51B 108.2 . . ?
N1 C53 H53A 109.8 . . ?
N1 C53 H53B 109.8 . . ?
N1 C53 C54 109.2(13) . . ?
H53A C53 H53B 108.3 . . ?
C54 C53 H53A 109.8 . . ?
C54 C53 H53B 109.8 . . ?
C51 C52 H52A 109.5 . . ?
C51 C52 H52B 109.5 . . ?
C51 C52 H52C 109.5 . . ?
H52A C52 H52B 109.5 . . ?
H52A C52 H52C 109.5 . . ?
H52B C52 H52C 109.5 . . ?
H48A C48 H48B 108.0 . . ?
C49 C48 H48A 109.4 . . ?
C49 C48 H48B 109.4 . . ?
C47 C48 H48A 109.4 . . ?
C47 C48 H48B 109.4 . . ?
C47 C48 C49 111.4(9) . . ?
C48 C49 H49A 109.5 . . ?
C48 C49 H49B 109.5 . . ?
C48 C49 H49C 109.5 . . ?
H49A C49 H49B 109.5 . . ?
H49A C49 H49C 109.5 . . ?
H49B C49 H49C 109.5 . . ?
C46 C47 C48 114.2(9) . . ?
C46 C47 H47A 108.7 . . ?
C46 C47 H47B 108.7 . . ?
C48 C47 H47A 108.7 . . ?
C48 C47 H47B 108.7 . . ?
H47A C47 H47B 107.6 . . ?
C53 C54 H54A 109.5 . . ?
C53 C54 H54B 109.5 . . ?
C53 C54 H54C 109.5 . . ?
H54A C54 H54B 109.5 . . ?
H54A C54 H54C 109.5 . . ?
H54B C54 H54C 109.5 . . ?

loop_
_geom_bond_atom_site_label_1
_geom_bond_atom_site_label_2
_geom_bond_distance
_geom_bond_site_symmetry_2
_geom_bond_publ_flag
Eu1 Eu1 4.0353(10) 2 ?
Eu1 O1 2.366(7) . ?
Eu1 O1 2.810(7) 2 ?
Eu1 O4 2.403(7) 1_554 ?
Eu1 O3 2.377(6) 2_556 ?
Eu1 O2 2.433(6) 2 ?
Eu1 O6 2.421(10) 1_454 ?
Eu1 O10 2.441(12) . ?
Eu1 O7 2.545(9) 1_455 ?
Eu1 O8 2.450(10) 1_455 ?
Eu1 C1 2.992(9) 2 ?
Eu1 C16 2.871(12) 1_455 ?
O9 C44 1.398(14) . ?
O9 C46 1.438(11) . ?
O1 C1 1.257(12) . ?
O4 C32 1.254(12) . ?
O3 C32 1.271(12) . ?
O2 C1 1.266(12) . ?
O6 C39 1.25(2) . ?
C45 C44 1.409(18) . ?
C45 C43 1.416(17) 2_666 ?
C45 C21 1.501(16) 2_666 ?
O10 C50 1.21(2) . ?
C44 C43 1.390(19) . ?
C18 C17 1.375(12) . ?
C18 C19 1.405(13) . ?
C18 C42 1.517(12) . ?
C43 C42 1.532(15) . ?
O7 C16 1.234(18) . ?
C20 H20 0.9500 . ?
C20 C19 1.392(12) . ?
C20 C8 1.404(12) . ?
C17 H17 0.9500 . ?
C17 C9 1.396(12) . ?
C19 C21 1.516(11) . ?
C23 C42 1.534(11) . ?
C23 C24 1.382(12) . ?
C23 C22 1.395(13) . ?
C42 H42 1.0000 . ?
O8 C16 1.30(2) . ?
C21 H21 1.0000 . ?
C21 C22 1.515(11) . ?
C9 C8 1.394(14) . ?
C9 C10 1.496(13) . ?
C8 C5 1.513(12) . ?
C26 C28 1.487(13) . ?
C26 C27 1.413(13) . ?
C26 C25 1.397(15) . ?
C31 C32 1.511(13) . ?
C31 C33 1.368(14) . ?
C31 C30 1.358(15) . ?
C10 C11 1.407(16) . ?
C10 C15 1.365(14) . ?
C2 C7 1.379(14) . ?
C2 C3 1.364(14) . ?
C2 C1 1.514(13) . ?
C24 H24 0.9500 . ?
C24 C25 1.430(13) . ?
C28 C34 1.373(13) . ?
C28 C29 1.394(15) . ?
C22 C27 1.372(12) . ?
C4 H4 0.9500 . ?
C4 C5 1.394(12) . ?
C4 C3 1.403(13) . ?
C7 H7 0.9500 . ?
C7 C6 1.388(13) . ?
C27 H27 0.9500 . ?
C5 C6 1.387(13) . ?
C3 H3 0.9500 . ?
C25 C35 1.528(14) . ?
C6 H6 0.9500 . ?
C33 H33 0.9500 . ?
C33 C34 1.398(13) . ?
C34 H34 0.9500 . ?
C11 H11 0.9500 . ?
C11 C12 1.408(16) . ?
C30 H30 0.9500 . ?
C30 C29 1.421(14) . ?
C12 H12 0.9500 . ?
C12 C13 1.372(17) . ?
C16 C13 1.504(17) . ?
C15 H15 0.9500 . ?
C15 C14 1.387(17) . ?
C35 C36 1.394(17) . ?
C35 C41 1.392(16) . ?
C38 C37 1.343(17) . ?
C38 C40 1.387(19) . ?
C38 C39 1.531(19) . ?
C13 C14 1.332(19) . ?
C29 H29 0.9500 . ?
C36 H36 0.9500 . ?
C36 C37 1.359(16) . ?
C41 H41 0.9500 . ?
C41 C40 1.399(16) . ?
C14 H14 0.9500 . ?
C37 H37 0.9500 . ?
C40 H40 0.9500 . ?
C39 O5 1.33(2) . ?
N1 C50 1.31(2) . ?
N1 C51 1.467(15) . ?
N1 C53 1.474(15) . ?
C46 H46A 0.9900 . ?
C46 H46B 0.9900 . ?
C46 C47 1.472(12) . ?
C50 H50 0.9500 . ?
C51 H51A 0.9900 . ?
C51 H51B 0.9900 . ?
C51 C52 1.514(16) . ?
C53 H53A 0.9900 . ?
C53 H53B 0.9900 . ?
C53 C54 1.545(16) . ?
C52 H52A 0.9800 . ?
C52 H52B 0.9800 . ?
C52 H52C 0.9800 . ?
C48 H48A 0.9900 . ?
C48 H48B 0.9900 . ?
C48 C49 1.503(12) . ?
C48 C47 1.491(13) . ?
C49 H49A 0.9800 . ?
C49 H49B 0.9800 . ?
C49 H49C 0.9800 . ?
C47 H47A 0.9900 . ?
C47 H47B 0.9900 . ?
C54 H54A 0.9800 . ?
C54 H54B 0.9800 . ?
C54 H54C 0.9800 . ?

loop_
_geom_torsion_atom_site_label_1
_geom_torsion_atom_site_label_2
_geom_torsion_atom_site_label_3
_geom_torsion_atom_site_label_4
_geom_torsion
_geom_torsion_site_symmetry_1
_geom_torsion_site_symmetry_2
_geom_torsion_site_symmetry_3
_geom_torsion_site_symmetry_4
_geom_torsion_publ_flag
Eu1 O1 C1 O2 6.0(9) 2 . . . ?
Eu1 O1 C1 C2 -174.1(9) 2 . . . ?
Eu1 O4 C32 O3 7.0(16) 1_556 . . . ?
Eu1 O4 C32 C31 -173.2(6) 1_556 . . . ?
Eu1 O3 C32 O4 30.9(16) 2_556 . . . ?
Eu1 O3 C32 C31 -148.8(8) 2_556 . . . ?
Eu1 O2 C1 O1 -7.1(11) 2 . . . ?
Eu1 O2 C1 C2 173.0(7) 2 . . . ?
Eu1 O6 C39 C38 -108.1(16) 1_656 . . . ?
Eu1 O6 C39 O5 80(2) 1_656 . . . ?
Eu1 O10 C50 N1 -153.3(18) . . . . ?
Eu1 O7 C16 O8 -4.1(15) 1_655 . . . ?
Eu1 O7 C16 C13 171.0(11) 1_655 . . . ?
Eu1 O8 C16 O7 4.3(16) 1_655 . . . ?
Eu1 O8 C16 C13 -170.9(11) 1_655 . . . ?
O9 C44 C43 C45 -178.9(10) . . . 2_666 ?
O9 C44 C43 C42 -0.4(17) . . . . ?
O9 C46 C47 C48 58.1(13) . . . . ?
C45 C44 C43 C45 0.2(19) . . . 2_666 ?
C45 C44 C43 C42 178.7(10) . . . . ?
C45 C43 C42 C18 55.7(11) 2_666 . . . ?
C45 C43 C42 C23 -55.9(11) 2_666 . . . ?
C45 C21 C22 C23 -56.6(10) 2_666 . . . ?
C45 C21 C22 C27 120.0(10) 2_666 . . . ?
C44 O9 C46 C47 -173.6(10) . . . . ?
C44 C43 C42 C18 -123.0(12) . . . . ?
C44 C43 C42 C23 125.5(11) . . . . ?
C18 C17 C9 C8 -1.3(14) . . . . ?
C18 C17 C9 C10 169.4(8) . . . . ?
C18 C19 C21 C45 57.1(10) . . . 2_666 ?
C18 C19 C21 C22 -53.6(9) . . . . ?
C43 C45 C44 O9 178.9(10) 2_666 . . . ?
C43 C45 C44 C43 -0.2(18) 2_666 . . . ?
O7 C16 C13 C12 -21(2) . . . . ?
O7 C16 C13 C14 160.7(14) . . . . ?
C20 C19 C21 C45 -118.2(10) . . . 2_666 ?
C20 C19 C21 C22 131.1(9) . . . . ?
C20 C8 C5 C4 -135.3(10) . . . . ?
C20 C8 C5 C6 45.0(13) . . . . ?
C17 C18 C19 C20 1.9(13) . . . . ?
C17 C18 C19 C21 -173.7(8) . . . . ?
C17 C18 C42 C43 117.5(10) . . . . ?
C17 C18 C42 C23 -133.8(9) . . . . ?
C17 C9 C8 C20 0.9(13) . . . . ?
C17 C9 C8 C5 177.6(8) . . . . ?
C17 C9 C10 C11 53.5(13) . . . . ?
C17 C9 C10 C15 -120.9(12) . . . . ?
C19 C18 C17 C9 -0.2(13) . . . . ?
C19 C18 C42 C43 -55.0(10) . . . . ?
C19 C18 C42 C23 53.7(9) . . . . ?
C19 C20 C8 C9 0.9(13) . . . . ?
C19 C20 C8 C5 -176.0(8) . . . . ?
C19 C21 C22 C23 54.3(9) . . . . ?
C19 C21 C22 C27 -129.1(9) . . . . ?
C23 C24 C25 C26 0.6(13) . . . . ?
C23 C24 C25 C35 -170.4(8) . . . . ?
C23 C22 C27 C26 1.3(13) . . . . ?
C42 C18 C17 C9 -172.1(8) . . . . ?
C42 C18 C19 C20 174.8(8) . . . . ?
C42 C18 C19 C21 -0.8(10) . . . . ?
C42 C23 C24 C25 176.1(8) . . . . ?
C42 C23 C22 C21 -0.8(10) . . . . ?
C42 C23 C22 C27 -177.6(7) . . . . ?
O8 C16 C13 C12 154.0(14) . . . . ?
O8 C16 C13 C14 -24(2) . . . . ?
C21 C45 C44 O9 -2.5(17) 2_666 . . . ?
C21 C45 C44 C43 178.5(10) 2_666 . . . ?
C21 C22 C27 C26 -175.0(8) . . . . ?
C9 C8 C5 C4 48.0(13) . . . . ?
C9 C8 C5 C6 -131.8(10) . . . . ?
C9 C10 C11 C12 -178.6(10) . . . . ?
C9 C10 C15 C14 179.2(12) . . . . ?
C8 C20 C19 C18 -2.3(13) . . . . ?
C8 C20 C19 C21 172.7(8) . . . . ?
C8 C9 C10 C11 -136.1(10) . . . . ?
C8 C9 C10 C15 49.5(15) . . . . ?
C8 C5 C6 C7 177.9(9) . . . . ?
C26 C28 C34 C33 -179.5(10) . . . . ?
C26 C28 C29 C30 -179.5(10) . . . . ?
C26 C25 C35 C36 134.6(11) . . . . ?
C26 C25 C35 C41 -47.8(14) . . . . ?
C31 C33 C34 C28 -1.0(16) . . . . ?
C31 C30 C29 C28 -1.0(18) . . . . ?
C10 C9 C8 C20 -169.2(9) . . . . ?
C10 C9 C8 C5 7.5(14) . . . . ?
C10 C11 C12 C13 2.2(18) . . . . ?
C10 C15 C14 C13 -4(2) . . . . ?
C2 C7 C6 C5 -1.0(16) . . . . ?
C24 C23 C42 C18 131.5(9) . . . . ?
C24 C23 C42 C43 -118.8(10) . . . . ?
C24 C23 C22 C21 174.8(8) . . . . ?
C24 C23 C22 C27 -2.0(13) . . . . ?
C24 C25 C35 C36 -54.8(13) . . . . ?
C24 C25 C35 C41 122.9(11) . . . . ?
C28 C26 C27 C22 179.9(8) . . . . ?
C28 C26 C25 C24 179.2(9) . . . . ?
C28 C26 C25 C35 -10.6(14) . . . . ?
C22 C23 C42 C18 -53.1(9) . . . . ?
C22 C23 C42 C43 56.6(10) . . . . ?
C22 C23 C24 C25 1.0(13) . . . . ?
C4 C5 C6 C7 -1.9(15) . . . . ?
C7 C2 C3 C4 -3.4(16) . . . . ?
C7 C2 C1 Eu1 -152(3) . . . 2 ?
C7 C2 C1 O1 -0.1(15) . . . . ?
C7 C2 C1 O2 179.8(10) . . . . ?
C27 C26 C28 C34 122.5(11) . . . . ?
C27 C26 C28 C29 -57.3(14) . . . . ?
C27 C26 C25 C24 -1.3(14) . . . . ?
C27 C26 C25 C35 168.9(9) . . . . ?
C5 C4 C3 C2 0.5(16) . . . . ?
C3 C2 C7 C6 3.6(16) . . . . ?
C3 C2 C1 Eu1 25(4) . . . 2 ?
C3 C2 C1 O1 176.5(9) . . . . ?
C3 C2 C1 O2 -3.6(14) . . . . ?
C3 C4 C5 C8 -177.6(9) . . . . ?
C3 C4 C5 C6 2.1(15) . . . . ?
C25 C26 C28 C34 -58.0(14) . . . . ?
C25 C26 C28 C29 122.3(12) . . . . ?
C25 C26 C27 C22 0.3(14) . . . . ?
C25 C35 C36 C37 177.2(10) . . . . ?
C25 C35 C41 C40 -176.7(11) . . . . ?
C32 C31 C33 C34 178.9(9) . . . . ?
C32 C31 C30 C29 -177.9(10) . . . . ?
C33 C31 C32 O4 -179.0(9) . . . . ?
C33 C31 C32 O3 0.8(14) . . . . ?
C33 C31 C30 C29 0.3(17) . . . . ?
C1 C2 C7 C6 -179.8(9) . . . . ?
C1 C2 C3 C4 -179.9(9) . . . . ?
C34 C28 C29 C30 0.7(17) . . . . ?
C11 C10 C15 C14 4.8(19) . . . . ?
C11 C12 C13 C16 -179.2(12) . . . . ?
C11 C12 C13 C14 -1(2) . . . . ?
C30 C31 C32 O4 -0.7(15) . . . . ?
C30 C31 C32 O3 179.0(10) . . . . ?
C30 C31 C33 C34 0.7(16) . . . . ?
C12 C13 C14 C15 2(2) . . . . ?
C16 C13 C14 C15 179.9(13) . . . . ?
C15 C10 C11 C12 -3.9(17) . . . . ?
C35 C36 C37 C38 -2.7(19) . . . . ?
C35 C41 C40 C38 1(2) . . . . ?
C29 C28 C34 C33 0.2(17) . . . . ?
C36 C35 C41 C40 1.0(18) . . . . ?
C41 C35 C36 C37 -0.4(17) . . . . ?
C37 C38 C40 C41 -4(2) . . . . ?
C37 C38 C39 O6 -3(2) . . . . ?
C37 C38 C39 O5 170.0(15) . . . . ?
C40 C38 C37 C36 5(2) . . . . ?
C40 C38 C39 O6 174.9(16) . . . . ?
C40 C38 C39 O5 -12(2) . . . . ?
C39 C38 C37 C36 -177.2(13) . . . . ?
C39 C38 C40 C41 178.0(14) . . . . ?
C46 O9 C44 C45 89.4(13) . . . . ?
C46 O9 C44 C43 -91.5(13) . . . . ?
C50 N1 C51 C52 52(3) . . . . ?
C50 N1 C53 C54 81(2) . . . . ?
C51 N1 C50 O10 179(2) . . . . ?
C51 N1 C53 C54 -92.9(19) . . . . ?
C53 N1 C50 O10 5(3) . . . . ?
C53 N1 C51 C52 -135.0(18) . . . . ?
C49 C48 C47 C46 -173.1(10) . . . . ?

loop_
_smtbx_masks_void_nr
_smtbx_masks_void_average_x
_smtbx_masks_void_average_y
_smtbx_masks_void_average_z
_smtbx_masks_void_volume
_smtbx_masks_void_count_electrons
_smtbx_masks_void_content
1 -0.817 -0.396 0.721 1483.4 277.4 ?
2 0.500 0.000 0.000 133.0 32.0 ?
